data_7037840
loop_
_publ_author_name
'Song, Li-Cheng'
'Zhu, An-Guo'
'Guo, Yuan-Qiang'

_publ_section_title
;
 Synthesis, characterization, and H/D exchange of \m-hydride-containing
 [FeFe]-hydrogenase subsite models formed by protonation reactions of
 (\m-TDT)Fe2(CO)4(PMe3)2 (TDT = SCH2SCH2S) with protic acids.
;
_journal_issue 12
_journal_name_full 'Dalton transactions (Cambridge, England : 2003)'
_journal_page_first 5021
_journal_page_last 5029
_journal_paper_doi 10.1039/c5dt04297f
_journal_volume 45
_journal_year 2016
_chemical_formula_sum 'C13 H22 D F3 Fe2 O7 P2 S4'
_chemical_formula_weight 651.20
_chemical_name_systematic 'compound 8'
_space_group_IT_number 14
_symmetry_cell_setting monoclinic
_symmetry_space_group_name_Hall '-P 2ybc'
_symmetry_space_group_name_H-M 'P 1 21/c 1'
_atom_sites_solution_hydrogens geom
_atom_sites_solution_primary direct
_atom_sites_solution_secondary difmap
_audit_creation_method SHELXL-97
_audit_update_record
;
2015-09-25 deposited with the CCDC.
2016-01-04 downloaded from the CCDC.
;
_cell_angle_alpha 90.00
_cell_angle_beta 112.30(3)
_cell_angle_gamma 90.00
_cell_formula_units_Z 4
_cell_length_a 11.214(2)
_cell_length_b 18.025(4)
_cell_length_c 13.720(3)
_cell_measurement_reflns_used 6795
_cell_measurement_temperature 293(2)
_cell_measurement_theta_max 27.8984
_cell_measurement_theta_min 1.9623
_cell_volume 2565.8(11)
_computing_cell_refinement crystalclear
_computing_data_collection crystalclear
_computing_data_reduction crystalclear
_computing_molecular_graphics 'Bruker SHELXTL'
_computing_publication_material 'Bruker SHELXTL'
_computing_structure_refinement 'SHELXL-97 (Sheldrick, 1997)'
_computing_structure_solution 'SHELXS-97 (Sheldrick, 1990)'
_diffrn_ambient_temperature 293(2)
_diffrn_measured_fraction_theta_full 0.994
_diffrn_measured_fraction_theta_max 0.994
_diffrn_measurement_device_type 'rigaku saturn'
_diffrn_measurement_method '\w scans'
_diffrn_radiation_monochromator confocal
_diffrn_radiation_source 'rotating anode'
_diffrn_radiation_type MoK\a
_diffrn_radiation_wavelength 0.71073
_diffrn_reflns_av_R_equivalents 0.0444
_diffrn_reflns_av_sigmaI/netI 0.0409
_diffrn_reflns_limit_h_max 14
_diffrn_reflns_limit_h_min -14
_diffrn_reflns_limit_k_max 23
_diffrn_reflns_limit_k_min -23
_diffrn_reflns_limit_l_max 18
_diffrn_reflns_limit_l_min -12
_diffrn_reflns_number 25386
_diffrn_reflns_theta_full 27.85
_diffrn_reflns_theta_max 27.85
_diffrn_reflns_theta_min 2.26
_diffrn_standards_decay_% 0
_diffrn_standards_interval_count 0
_diffrn_standards_interval_time 0
_diffrn_standards_number 0
_exptl_absorpt_coefficient_mu 1.633
_exptl_absorpt_correction_T_max 0.8281
_exptl_absorpt_correction_T_min 0.7360
_exptl_absorpt_correction_type multi-scan
_exptl_absorpt_process_details crystalclear
_exptl_crystal_colour red
_exptl_crystal_density_diffrn 1.686
_exptl_crystal_density_method 'not measured'
_exptl_crystal_description block
_exptl_crystal_F_000 1324
_exptl_crystal_size_max 0.20
_exptl_crystal_size_mid 0.18
_exptl_crystal_size_min 0.12
_refine_diff_density_max 1.621
_refine_diff_density_min -0.661
_refine_diff_density_rms 0.092
_refine_ls_extinction_coef 0.0029(8)
_refine_ls_extinction_expression Fc^*^=kFc[1+0.001xFc^2^\l^3^/sin(2\q)]^-1/4^
_refine_ls_extinction_method SHELXL
_refine_ls_goodness_of_fit_ref 1.096
_refine_ls_hydrogen_treatment mixed
_refine_ls_matrix_type full
_refine_ls_number_parameters 291
_refine_ls_number_reflns 6063
_refine_ls_number_restraints 0
_refine_ls_restrained_S_all 1.096
_refine_ls_R_factor_all 0.0797
_refine_ls_R_factor_gt 0.0624
_refine_ls_shift/su_max 0.002
_refine_ls_shift/su_mean 0.000
_refine_ls_structure_factor_coef Fsqd
_refine_ls_weighting_details 'calc w=1/[\s^2^(Fo^2^)+(0.1031P)^2^+0.1742P] where P=(Fo^2^+2Fc^2^)/3'
_refine_ls_weighting_scheme calc
_refine_ls_wR_factor_gt 0.1703
_refine_ls_wR_factor_ref 0.1845
_reflns_number_gt 4668
_reflns_number_total 6063
_reflns_threshold_expression >2sigma(I)
_cod_data_source_file c5dt04297f2.cif
_cod_data_source_block 8
_cod_depositor_comments
;
The following automatic conversions were performed:

'_symmetry_cell_setting' value 'Monoclinic' changed to 'monoclinic'
according to
/usr/data/users/saulius/crontab/automatic-downloads/rss-feeds/RSC/lib/dictionaries/cif_core.dic
dictionary named 'cif_core.dic' version 2.4.2 from 2011-04-26.

'_exptl_absorpt_correction_type' value 'MULTI-SCAN' changed to
'multi-scan' according to
/usr/data/users/saulius/crontab/automatic-downloads/rss-feeds/RSC/lib/dictionaries/cif_core.dic
dictionary named 'cif_core.dic' version 2.4.2 from 2011-04-26.

Automatic conversion script
Id: cif_fix_values 4268 2015-11-12 08:31:59Z antanas 

 Adding full bibliography for 7037836--7037840.cif.
;
_cod_original_cell_volume 2565.8(9)
_cod_original_sg_symbol_H-M P2(1)/c
_cod_database_code 7037840

loop_
_symmetry_equiv_pos_as_xyz
'x, y, z'
'-x, y+1/2, -z+1/2'
'-x, -y, -z'
'x, -y-1/2, z-1/2'

loop_
_atom_site_label
_atom_site_type_symbol
_atom_site_fract_x
_atom_site_fract_y
_atom_site_fract_z
_atom_site_U_iso_or_equiv
_atom_site_adp_type
_atom_site_occupancy
_atom_site_symmetry_multiplicity
_atom_site_calc_flag
_atom_site_refinement_flags
Fe1 Fe 0.57275(6) 0.07601(3) 0.32266(4) 0.0426(2) Uani 1 1 d .
Fe2 Fe 0.37745(5) 0.08773(3) 0.14594(4) 0.0419(2) Uani 1 1 d .
P1 P 0.72314(11) 0.16110(6) 0.32816(10) 0.0541(3) Uani 1 1 d .
P2 P 0.21341(11) 0.15045(7) 0.16461(9) 0.0549(3) Uani 1 1 d .
S1 S 0.57137(10) 0.03786(5) 0.16470(8) 0.0464(3) Uani 1 1 d .
S2 S 0.53941(14) -0.11864(7) 0.24708(11) 0.0704(4) Uani 1 1 d .
S3 S 0.38341(10) 0.01277(6) 0.28017(8) 0.0482(3) Uani 1 1 d .
O1 O 0.5377(4) 0.1425(2) 0.5036(3) 0.0842(12) Uani 1 1 d .
O2 O 0.7629(4) -0.0280(2) 0.4592(3) 0.0870(12) Uani 1 1 d .
O3 O 0.2150(4) -0.0116(2) -0.0167(3) 0.0825(11) Uani 1 1 d .
O4 O 0.4006(4) 0.20157(19) 0.0028(3) 0.0725(10) Uani 1 1 d .
C1 C 0.5506(4) 0.1176(3) 0.4322(3) 0.0554(11) Uani 1 1 d .
C2 C 0.6870(5) 0.0107(2) 0.4046(4) 0.0582(11) Uani 1 1 d .
C3 C 0.2753(4) 0.0289(3) 0.0446(4) 0.0558(10) Uani 1 1 d .
C4 C 0.3915(4) 0.1573(2) 0.0590(3) 0.0505(10) Uani 1 1 d .
C5 C 0.5641(5) -0.0635(2) 0.1493(4) 0.0586(11) Uani 1 1 d .
H5A H 0.4953 -0.0748 0.0824 0.070 Uiso 1 1 calc R
H5B H 0.6440 -0.0796 0.1441 0.070 Uiso 1 1 calc R
C6 C 0.3917(5) -0.0845(2) 0.2449(4) 0.0612(12) Uani 1 1 d .
H6A H 0.3664 -0.1148 0.2923 0.073 Uiso 1 1 calc R
H6B H 0.3277 -0.0920 0.1745 0.073 Uiso 1 1 calc R
C7 C 0.6841(5) 0.2144(3) 0.2090(4) 0.0749(15) Uani 1 1 d .
H7A H 0.7572 0.2439 0.2132 0.112 Uiso 1 1 calc R
H7B H 0.6122 0.2462 0.2004 0.112 Uiso 1 1 calc R
H7C H 0.6623 0.1814 0.1498 0.112 Uiso 1 1 calc R
C8 C 0.7542(6) 0.2338(3) 0.4277(5) 0.0857(17) Uani 1 1 d .
H8A H 0.8190 0.2669 0.4234 0.128 Uiso 1 1 calc R
H8B H 0.7836 0.2116 0.4965 0.128 Uiso 1 1 calc R
H8C H 0.6762 0.2609 0.4156 0.128 Uiso 1 1 calc R
C9 C 0.8809(5) 0.1248(4) 0.3501(6) 0.0892(18) Uani 1 1 d .
H9A H 0.8750 0.0901 0.2955 0.134 Uiso 1 1 calc R
H9B H 0.9148 0.1003 0.4172 0.134 Uiso 1 1 calc R
H9C H 0.9372 0.1648 0.3495 0.134 Uiso 1 1 calc R
C10 C 0.2391(6) 0.1745(4) 0.2996(4) 0.097(2) Uani 1 1 d .
H10A H 0.1618 0.1958 0.3019 0.145 Uiso 1 1 calc R
H10B H 0.3082 0.2098 0.3258 0.145 Uiso 1 1 calc R
H10C H 0.2610 0.1306 0.3425 0.145 Uiso 1 1 calc R
C11 C 0.1738(5) 0.2387(3) 0.0949(5) 0.0823(16) Uani 1 1 d .
H11A H 0.0994 0.2597 0.1029 0.123 Uiso 1 1 calc R
H11B H 0.1558 0.2308 0.0215 0.123 Uiso 1 1 calc R
H11C H 0.2454 0.2721 0.1236 0.123 Uiso 1 1 calc R
C12 C 0.0610(5) 0.1016(4) 0.1149(5) 0.0845(17) Uani 1 1 d .
H12A H 0.0731 0.0520 0.1423 0.127 Uiso 1 1 calc R
H12B H 0.0291 0.1000 0.0394 0.127 Uiso 1 1 calc R
H12C H 0.0000 0.1270 0.1367 0.127 Uiso 1 1 calc R
S4 S 1.00617(12) 0.14763(8) 0.79205(11) 0.0665(4) Uani 1 1 d .
F1 F 1.0319(6) 0.0922(3) 0.6276(4) 0.149(2) Uani 1 1 d .
F2 F 0.9810(7) 0.0149(2) 0.7177(5) 0.181(3) Uani 1 1 d .
F3 F 0.8364(5) 0.0924(3) 0.6257(4) 0.1438(19) Uani 1 1 d .
O5 O 0.9235(5) 0.1264(3) 0.8451(4) 0.1078(15) Uani 1 1 d .
O6 O 0.9744(4) 0.2167(2) 0.7368(4) 0.1013(15) Uani 1 1 d .
O7 O 1.1423(4) 0.1367(4) 0.8478(4) 0.131(2) Uani 1 1 d .
C13 C 0.9652(8) 0.0814(3) 0.6875(6) 0.094(2) Uani 1 1 d .
D D 0.461(4) 0.137(2) 0.247(3) 0.052(12) Uiso 1 1 d .

loop_
_atom_site_aniso_label
_atom_site_aniso_U_11
_atom_site_aniso_U_22
_atom_site_aniso_U_33
_atom_site_aniso_U_23
_atom_site_aniso_U_13
_atom_site_aniso_U_12
Fe1 0.0451(4) 0.0398(3) 0.0411(4) -0.0016(2) 0.0143(3) -0.0001(2)
Fe2 0.0434(3) 0.0408(3) 0.0401(4) -0.0029(2) 0.0142(3) -0.0017(2)
P1 0.0469(6) 0.0453(6) 0.0621(7) 0.0018(5) 0.0117(5) -0.0053(4)
P2 0.0456(6) 0.0616(7) 0.0545(7) -0.0034(5) 0.0156(5) 0.0088(5)
S1 0.0520(6) 0.0440(5) 0.0481(6) -0.0014(4) 0.0246(5) 0.0013(4)
S2 0.0830(9) 0.0452(6) 0.0813(9) 0.0024(6) 0.0294(7) 0.0052(6)
S3 0.0520(6) 0.0464(5) 0.0505(6) -0.0002(4) 0.0243(5) -0.0046(4)
O1 0.094(3) 0.104(3) 0.051(2) -0.0178(19) 0.0234(19) 0.019(2)
O2 0.090(3) 0.068(2) 0.074(2) 0.0120(19) -0.001(2) 0.022(2)
O3 0.080(2) 0.083(2) 0.069(2) -0.0310(19) 0.0109(19) -0.025(2)
O4 0.090(3) 0.060(2) 0.065(2) 0.0132(17) 0.0265(18) -0.0119(18)
C1 0.056(3) 0.057(3) 0.045(2) -0.0043(19) 0.010(2) 0.003(2)
C2 0.068(3) 0.049(2) 0.054(3) -0.004(2) 0.020(2) 0.000(2)
C3 0.056(3) 0.057(3) 0.056(3) -0.004(2) 0.023(2) -0.003(2)
C4 0.049(2) 0.050(2) 0.049(2) -0.0063(18) 0.0150(19) 0.0000(18)
C5 0.070(3) 0.046(2) 0.064(3) -0.009(2) 0.030(2) 0.004(2)
C6 0.073(3) 0.047(2) 0.069(3) -0.004(2) 0.033(3) -0.012(2)
C7 0.069(3) 0.063(3) 0.082(4) 0.013(3) 0.017(3) -0.018(2)
C8 0.096(4) 0.064(3) 0.087(4) -0.020(3) 0.022(3) -0.019(3)
C9 0.055(3) 0.083(4) 0.127(5) 0.020(4) 0.033(3) 0.005(3)
C10 0.087(4) 0.135(6) 0.060(3) -0.022(3) 0.019(3) 0.051(4)
C11 0.076(4) 0.072(3) 0.099(4) 0.001(3) 0.033(3) 0.019(3)
C12 0.051(3) 0.108(5) 0.095(4) 0.003(4) 0.028(3) -0.004(3)
S4 0.0550(7) 0.0748(8) 0.0661(8) -0.0089(6) 0.0189(6) -0.0006(6)
F1 0.231(6) 0.144(4) 0.134(4) -0.013(3) 0.138(4) 0.003(4)
F2 0.329(9) 0.054(2) 0.230(6) 0.002(3) 0.185(7) 0.014(3)
F3 0.121(4) 0.170(5) 0.101(3) -0.020(3) -0.003(3) -0.046(3)
O5 0.113(4) 0.140(4) 0.096(3) -0.005(3) 0.068(3) -0.009(3)
O6 0.077(3) 0.055(2) 0.171(4) 0.002(2) 0.047(3) 0.0062(18)
O7 0.056(3) 0.179(5) 0.120(4) 0.019(4) -0.010(2) 0.007(3)
C13 0.145(7) 0.068(4) 0.090(5) 0.015(3) 0.068(5) 0.004(4)

loop_
_atom_type_symbol
_atom_type_description
_atom_type_scat_dispersion_real
_atom_type_scat_dispersion_imag
_atom_type_scat_source
C C 0.0033 0.0016 'International Tables Vol C Tables 4.2.6.8 and 6.1.1.4'
H H 0.0000 0.0000 'International Tables Vol C Tables 4.2.6.8 and 6.1.1.4'
O O 0.0106 0.0060 'International Tables Vol C Tables 4.2.6.8 and 6.1.1.4'
F F 0.0171 0.0103 'International Tables Vol C Tables 4.2.6.8 and 6.1.1.4'
P P 0.1023 0.0942 'International Tables Vol C Tables 4.2.6.8 and 6.1.1.4'
S S 0.1246 0.1234 'International Tables Vol C Tables 4.2.6.8 and 6.1.1.4'
Fe Fe 0.3463 0.8444 'International Tables Vol C Tables 4.2.6.8 and 6.1.1.4'

loop_
_geom_angle_atom_site_label_1
_geom_angle_atom_site_label_2
_geom_angle_atom_site_label_3
_geom_angle
C1 Fe1 C2 92.5(2)
C1 Fe1 P1 91.58(16)
C2 Fe1 P1 94.49(16)
C1 Fe1 S1 169.21(14)
C2 Fe1 S1 98.30(15)
P1 Fe1 S1 88.40(5)
C1 Fe1 S3 90.66(15)
C2 Fe1 S3 101.94(15)
P1 Fe1 S3 163.30(5)
S1 Fe1 S3 86.34(5)
C1 Fe1 Fe2 114.68(14)
C2 Fe1 Fe2 142.44(14)
P1 Fe1 Fe2 109.37(4)
S1 Fe1 Fe2 55.44(3)
S3 Fe1 Fe2 55.01(4)
C1 Fe1 D 86.4(13)
C2 Fe1 D 178.1(13)
P1 Fe1 D 87.0(14)
S1 Fe1 D 82.9(13)
S3 Fe1 D 76.6(14)
Fe2 Fe1 D 37.5(14)
C3 Fe2 C4 95.2(2)
C3 Fe2 P2 94.41(15)
C4 Fe2 P2 90.36(15)
C3 Fe2 S3 95.25(15)
C4 Fe2 S3 169.54(14)
P2 Fe2 S3 88.88(5)
C3 Fe2 S1 99.04(15)
C4 Fe2 S1 91.74(14)
P2 Fe2 S1 166.14(5)
S3 Fe2 S1 86.58(5)
C3 Fe2 Fe1 138.53(15)
C4 Fe2 Fe1 115.31(14)
P2 Fe2 Fe1 111.81(4)
S3 Fe2 Fe1 55.65(3)
S1 Fe2 Fe1 55.16(4)
C3 Fe2 D 172.9(14)
C4 Fe2 D 90.9(15)
P2 Fe2 D 81.8(14)
S3 Fe2 D 78.7(14)
S1 Fe2 D 84.5(14)
Fe1 Fe2 D 39.9(14)
C7 P1 C9 103.3(3)
C7 P1 C8 102.0(3)
C9 P1 C8 103.8(3)
C7 P1 Fe1 114.23(17)
C9 P1 Fe1 115.6(2)
C8 P1 Fe1 116.1(2)
C12 P2 C10 105.2(3)
C12 P2 C11 102.7(3)
C10 P2 C11 103.9(3)
C12 P2 Fe2 114.1(2)
C10 P2 Fe2 114.51(18)
C11 P2 Fe2 115.14(19)
C5 S1 Fe1 113.29(15)
C5 S1 Fe2 112.38(16)
Fe1 S1 Fe2 69.40(4)
C6 S2 C5 102.0(2)
C6 S3 Fe2 110.20(17)
C6 S3 Fe1 114.22(17)
Fe2 S3 Fe1 69.34(4)
O1 C1 Fe1 178.2(4)
O2 C2 Fe1 176.7(4)
O3 C3 Fe2 176.1(4)
O4 C4 Fe2 179.6(4)
S2 C5 S1 118.9(2)
S2 C5 H5A 107.6
S1 C5 H5A 107.6
S2 C5 H5B 107.6
S1 C5 H5B 107.6
H5A C5 H5B 107.0
S2 C6 S3 118.2(3)
S2 C6 H6A 107.8
S3 C6 H6A 107.8
S2 C6 H6B 107.8
S3 C6 H6B 107.8
H6A C6 H6B 107.1
P1 C7 H7A 109.5
P1 C7 H7B 109.5
H7A C7 H7B 109.5
P1 C7 H7C 109.5
H7A C7 H7C 109.5
H7B C7 H7C 109.5
P1 C8 H8A 109.5
P1 C8 H8B 109.5
H8A C8 H8B 109.5
P1 C8 H8C 109.5
H8A C8 H8C 109.5
H8B C8 H8C 109.5
P1 C9 H9A 109.5
P1 C9 H9B 109.5
H9A C9 H9B 109.5
P1 C9 H9C 109.5
H9A C9 H9C 109.5
H9B C9 H9C 109.5
P2 C10 H10A 109.5
P2 C10 H10B 109.5
H10A C10 H10B 109.5
P2 C10 H10C 109.5
H10A C10 H10C 109.5
H10B C10 H10C 109.5
P2 C11 H11A 109.5
P2 C11 H11B 109.5
H11A C11 H11B 109.5
P2 C11 H11C 109.5
H11A C11 H11C 109.5
H11B C11 H11C 109.5
P2 C12 H12A 109.5
P2 C12 H12B 109.5
H12A C12 H12B 109.5
P2 C12 H12C 109.5
H12A C12 H12C 109.5
H12B C12 H12C 109.5
O6 S4 O5 115.0(3)
O6 S4 O7 113.7(3)
O5 S4 O7 117.0(3)
O6 S4 C13 102.7(3)
O5 S4 C13 102.1(3)
O7 S4 C13 103.5(4)
F2 C13 F1 107.6(6)
F2 C13 F3 108.7(7)
F1 C13 F3 107.7(6)
F2 C13 S4 114.2(6)
F1 C13 S4 111.6(5)
F3 C13 S4 106.7(5)

loop_
_geom_bond_atom_site_label_1
_geom_bond_atom_site_label_2
_geom_bond_distance
Fe1 C1 1.779(5)
Fe1 C2 1.789(5)
Fe1 P1 2.2597(13)
Fe1 S1 2.2681(12)
Fe1 S3 2.2821(12)
Fe1 Fe2 2.5866(13)
Fe1 D 1.70(4)
Fe2 C3 1.778(5)
Fe2 C4 1.779(5)
Fe2 P2 2.2550(13)
Fe2 S3 2.2646(12)
Fe2 S1 2.2756(12)
Fe2 D 1.61(4)
P1 C7 1.801(5)
P1 C9 1.801(5)
P1 C8 1.828(5)
P2 C12 1.810(5)
P2 C10 1.815(5)
P2 C11 1.822(6)
S1 C5 1.838(4)
S2 C6 1.757(5)
S2 C5 1.774(5)
S3 C6 1.830(4)
O1 C1 1.135(5)
O2 C2 1.134(5)
O3 C3 1.125(5)
O4 C4 1.140(5)
C5 H5A 0.9700
C5 H5B 0.9700
C6 H6A 0.9700
C6 H6B 0.9700
C7 H7A 0.9600
C7 H7B 0.9600
C7 H7C 0.9600
C8 H8A 0.9600
C8 H8B 0.9600
C8 H8C 0.9600
C9 H9A 0.9600
C9 H9B 0.9600
C9 H9C 0.9600
C10 H10A 0.9600
C10 H10B 0.9600
C10 H10C 0.9600
C11 H11A 0.9600
C11 H11B 0.9600
C11 H11C 0.9600
C12 H12A 0.9600
C12 H12B 0.9600
C12 H12C 0.9600
S4 O6 1.430(4)
S4 O5 1.431(4)
S4 O7 1.439(4)
S4 C13 1.787(7)
F1 C13 1.319(7)
F2 C13 1.259(7)
F3 C13 1.383(9)

loop_
_geom_torsion_atom_site_label_1
_geom_torsion_atom_site_label_2
_geom_torsion_atom_site_label_3
_geom_torsion_atom_site_label_4
_geom_torsion
C1 Fe1 Fe2 C3 -124.9(3)
C2 Fe1 Fe2 C3 7.6(4)
P1 Fe1 Fe2 C3 134.0(2)
S1 Fe1 Fe2 C3 60.1(2)
S3 Fe1 Fe2 C3 -52.7(2)
C1 Fe1 Fe2 C4 101.8(2)
C2 Fe1 Fe2 C4 -125.8(3)
P1 Fe1 Fe2 C4 0.60(16)
S1 Fe1 Fe2 C4 -73.26(15)
S3 Fe1 Fe2 C4 173.94(16)
C1 Fe1 Fe2 P2 0.42(18)
C2 Fe1 Fe2 P2 132.9(3)
P1 Fe1 Fe2 P2 -100.75(6)
S1 Fe1 Fe2 P2 -174.61(5)
S3 Fe1 Fe2 P2 72.59(6)
C1 Fe1 Fe2 S3 -72.18(17)
C2 Fe1 Fe2 S3 60.3(3)
P1 Fe1 Fe2 S3 -173.35(5)
S1 Fe1 Fe2 S3 112.80(5)
C1 Fe1 Fe2 S1 175.02(17)
C2 Fe1 Fe2 S1 -52.5(3)
P1 Fe1 Fe2 S1 73.85(5)
S3 Fe1 Fe2 S1 -112.80(5)
C1 Fe1 P1 C7 -120.9(3)
C2 Fe1 P1 C7 146.6(3)
S1 Fe1 P1 C7 48.4(2)
S3 Fe1 P1 C7 -23.2(3)
Fe2 Fe1 P1 C7 -4.0(2)
C1 Fe1 P1 C9 119.4(3)
C2 Fe1 P1 C9 26.8(3)
S1 Fe1 P1 C9 -71.4(3)
S3 Fe1 P1 C9 -143.0(3)
Fe2 Fe1 P1 C9 -123.7(3)
C1 Fe1 P1 C8 -2.5(3)
C2 Fe1 P1 C8 -95.1(3)
S1 Fe1 P1 C8 166.7(2)
S3 Fe1 P1 C8 95.1(3)
Fe2 Fe1 P1 C8 114.4(2)
C3 Fe2 P2 C12 20.6(3)
C4 Fe2 P2 C12 115.9(3)
S3 Fe2 P2 C12 -74.5(2)
S1 Fe2 P2 C12 -145.3(3)
Fe1 Fe2 P2 C12 -126.5(2)
C3 Fe2 P2 C10 141.9(3)
C4 Fe2 P2 C10 -122.8(3)
S3 Fe2 P2 C10 46.7(3)
S1 Fe2 P2 C10 -24.0(4)
Fe1 Fe2 P2 C10 -5.2(3)
C3 Fe2 P2 C11 -97.7(3)
C4 Fe2 P2 C11 -2.5(3)
S3 Fe2 P2 C11 167.1(2)
S1 Fe2 P2 C11 96.3(3)
Fe1 Fe2 P2 C11 115.1(2)
C1 Fe1 S1 C5 -131.2(8)
C2 Fe1 S1 C5 44.4(2)
P1 Fe1 S1 C5 138.71(18)
S3 Fe1 S1 C5 -57.15(18)
Fe2 Fe1 S1 C5 -106.33(18)
C1 Fe1 S1 Fe2 -24.9(8)
C2 Fe1 S1 Fe2 150.73(15)
P1 Fe1 S1 Fe2 -114.97(4)
S3 Fe1 S1 Fe2 49.18(4)
C3 Fe2 S1 C5 -36.9(2)
C4 Fe2 S1 C5 -132.4(2)
P2 Fe2 S1 C5 128.9(3)
S3 Fe2 S1 C5 57.89(17)
Fe1 Fe2 S1 C5 107.57(17)
C3 Fe2 S1 Fe1 -144.46(15)
C4 Fe2 S1 Fe1 119.99(13)
P2 Fe2 S1 Fe1 21.4(2)
S3 Fe2 S1 Fe1 -49.68(4)
C3 Fe2 S3 C6 38.9(2)
C4 Fe2 S3 C6 -140.9(8)
P2 Fe2 S3 C6 133.20(18)
S1 Fe2 S3 C6 -59.89(18)
Fe1 Fe2 S3 C6 -109.18(18)
C3 Fe2 S3 Fe1 148.06(15)
C4 Fe2 S3 Fe1 -31.7(8)
P2 Fe2 S3 Fe1 -117.62(4)
S1 Fe2 S3 Fe1 49.29(4)
C1 Fe1 S3 C6 -136.3(2)
C2 Fe1 S3 C6 -43.7(2)
P1 Fe1 S3 C6 126.0(2)
S1 Fe1 S3 C6 54.07(19)
Fe2 Fe1 S3 C6 103.59(19)
C1 Fe1 S3 Fe2 120.10(15)
C2 Fe1 S3 Fe2 -147.25(15)
P1 Fe1 S3 Fe2 22.36(18)
S1 Fe1 S3 Fe2 -49.53(4)
C2 Fe1 C1 O1 -20(15)
P1 Fe1 C1 O1 -115(15)
S1 Fe1 C1 O1 155(14)
S3 Fe1 C1 O1 82(15)
Fe2 Fe1 C1 O1 133(15)
C1 Fe1 C2 O2 -56(8)
P1 Fe1 C2 O2 36(8)
S1 Fe1 C2 O2 125(8)
S3 Fe1 C2 O2 -147(8)
Fe2 Fe1 C2 O2 166(8)
C4 Fe2 C3 O3 133(7)
P2 Fe2 C3 O3 -136(7)
S3 Fe2 C3 O3 -47(7)
S1 Fe2 C3 O3 41(7)
Fe1 Fe2 C3 O3 -6(7)
C3 Fe2 C4 O4 -47(64)
P2 Fe2 C4 O4 -141(64)
S3 Fe2 C4 O4 133(63)
S1 Fe2 C4 O4 52(64)
Fe1 Fe2 C4 O4 104(64)
C6 S2 C5 S1 58.6(3)
Fe1 S1 C5 S2 7.5(4)
Fe2 S1 C5 S2 -68.7(3)
C5 S2 C6 S3 -62.6(4)
Fe2 S3 C6 S2 75.7(3)
Fe1 S3 C6 S2 0.0(4)
O6 S4 C13 F2 -177.5(6)
O5 S4 C13 F2 -58.1(7)
O7 S4 C13 F2 63.9(7)
O6 S4 C13 F1 60.1(6)
O5 S4 C13 F1 179.5(5)
O7 S4 C13 F1 -58.5(6)
O6 S4 C13 F3 -57.4(5)
O5 S4 C13 F3 62.1(5)
O7 S4 C13 F3 -175.9(4)
